data_4113381
loop_
_publ_author_name
'Tatsuya Nabeshima'
'Yuko Yoshihira'
'Toshiyuki Saiki'
'Shigehisa Akine'
'Ernst Horn'

_publ_contact_author_address
;
Tsukuba, Ibaraki 305-8571, Japan
;
_publ_contact_author_email nabesima@chem.tsukuba.ac.jp
_publ_contact_author_fax +81-298-53-6503
_publ_contact_author_name 'Tatsuya Nabeshima'
_publ_contact_author_phone +81-298-53-4507
_publ_section_title
;
 Remarkably Large Positive and Negative Allosteric Effects on Ion
 Recognition by the Formation of a Novel Helical Pseudocryptand
;
_journal_name_full 'Journal of the American Chemical Society'
_journal_page_first 28
_journal_page_last 29
_journal_paper_doi 10.1021/ja028750r
_journal_volume 125
_journal_year 2003
_chemical_formula_moiety C66H71F12FeN7O10P2
_chemical_formula_sum 'C66 H71 F12 Fe N7 O10 P2'
_chemical_formula_weight 1468.09
_chemical_name_common 'tripodand 1-Fe'
_chemical_name_systematic
; 
 ? 
;
_space_group_IT_number 167
_symmetry_cell_setting trigonal
_symmetry_space_group_name_Hall '-R 3 2"c'
_symmetry_space_group_name_H-M 'R -3 c :H'
_atom_sites_solution_hydrogens geom
_atom_sites_solution_primary direct
_atom_sites_solution_secondary difmap
_audit_creation_method SHELXL-97
_cell_angle_alpha 90.00
_cell_angle_beta 90.00
_cell_angle_gamma 120.00
_cell_formula_units_Z 12
_cell_length_a 13.7573(5)
_cell_length_b 13.7573(5)
_cell_length_c 125.440(6)
_cell_measurement_reflns_used 28384
_cell_measurement_temperature 296(2)
_cell_measurement_theta_max 25.00
_cell_measurement_theta_min 2.84
_cell_volume 20560.5(14)
_computing_cell_refinement 'CrystalClear (Rigaku Corp., 2000)'
_computing_data_collection 'CrystalClear (Rigaku Corp., 2000)'
_computing_data_reduction 'CrystalClear (Rigaku Corp., 2000)'
_computing_molecular_graphics ORTEP-3
_computing_publication_material ORTEP-3
_computing_structure_refinement 'SHELXL-97 (Sheldrick, 1997)'
_computing_structure_solution 'SIR97 (Cascarano al.,Acta Cryst.,1996,A52,C-79)'
_diffrn_ambient_temperature 296(2)
_diffrn_measured_fraction_theta_full 0.970
_diffrn_measured_fraction_theta_max 0.970
_diffrn_measurement_device_type 'Rigaku Mercury CCD system'
_diffrn_measurement_method CCD
_diffrn_radiation_monochromator graphite
_diffrn_radiation_source 'fine-focus sealed tube'
_diffrn_radiation_type MoK\a
_diffrn_radiation_wavelength 0.71069
_diffrn_reflns_av_R_equivalents 0.0553
_diffrn_reflns_av_sigmaI/netI 0.0262
_diffrn_reflns_limit_h_max 15
_diffrn_reflns_limit_h_min -16
_diffrn_reflns_limit_k_max 16
_diffrn_reflns_limit_k_min -16
_diffrn_reflns_limit_l_max 148
_diffrn_reflns_limit_l_min -148
_diffrn_reflns_number 28384
_diffrn_reflns_theta_full 25.00
_diffrn_reflns_theta_max 25.00
_diffrn_reflns_theta_min 2.84
_diffrn_standards_decay_% 0
_diffrn_standards_interval_count 0
_diffrn_standards_interval_time 0
_diffrn_standards_number 0
_exptl_absorpt_coefficient_mu 0.361
_exptl_absorpt_correction_T_max 0.9312
_exptl_absorpt_correction_T_min 0.8399
_exptl_absorpt_correction_type multi-scan
_exptl_absorpt_process_details 'CrystalClear (Rigaku Corp., 2000)'
_exptl_crystal_colour red
_exptl_crystal_density_diffrn 1.423
_exptl_crystal_description prismatic
_exptl_crystal_F_000 9120
_exptl_crystal_size_max 0.50
_exptl_crystal_size_mid 0.30
_exptl_crystal_size_min 0.20
_refine_diff_density_max 0.307
_refine_diff_density_min -0.176
_refine_diff_density_rms 0.046
_refine_ls_extinction_method none
_refine_ls_goodness_of_fit_ref 1.047
_refine_ls_hydrogen_treatment mixed
_refine_ls_matrix_type full
_refine_ls_number_parameters 320
_refine_ls_number_reflns 3935
_refine_ls_number_restraints 18
_refine_ls_restrained_S_all 1.054
_refine_ls_R_factor_all 0.1124
_refine_ls_R_factor_gt 0.0751
_refine_ls_shift/su_max 0.000
_refine_ls_shift/su_mean 0.000
_refine_ls_structure_factor_coef Fsqd
_refine_ls_weighting_details 'calc w=1/[\s^2^(Fo^2^)+(0.0637P)^2^+50.7607P] where P=(Fo^2^+2Fc^2^)/3'
_refine_ls_weighting_scheme calc
_refine_ls_wR_factor_gt 0.1675
_refine_ls_wR_factor_ref 0.1936
_reflns_number_gt 2435
_reflns_number_total 3935
_reflns_threshold_expression >2sigma(I)
_cod_data_source_file ja028750r-4_s2_1.cif
_cod_data_source_block 1Fe
_cod_original_cell_volume 20560.4(14)
_cod_original_sg_symbol_H-M 'R -3 c'
_cod_database_code 4113381

loop_
_symmetry_equiv_pos_as_xyz
'x, y, z'
'-y, x-y, z'
'-x+y, -x, z'
'x-y, -y, -z+1/2'
'-x, -x+y, -z+1/2'
'y, x, -z+1/2'
'x+2/3, y+1/3, z+1/3'
'-y+2/3, x-y+1/3, z+1/3'
'-x+y+2/3, -x+1/3, z+1/3'
'x-y+2/3, -y+1/3, -z+5/6'
'-x+2/3, -x+y+1/3, -z+5/6'
'y+2/3, x+1/3, -z+5/6'
'x+1/3, y+2/3, z+2/3'
'-y+1/3, x-y+2/3, z+2/3'
'-x+y+1/3, -x+2/3, z+2/3'
'x-y+1/3, -y+2/3, -z+7/6'
'-x+1/3, -x+y+2/3, -z+7/6'
'y+1/3, x+2/3, -z+7/6'
'-x, -y, -z'
'y, -x+y, -z'
'x-y, x, -z'
'-x+y, y, z-1/2'
'x, x-y, z-1/2'
'-y, -x, z-1/2'
'-x+2/3, -y+1/3, -z+1/3'
'y+2/3, -x+y+1/3, -z+1/3'
'x-y+2/3, x+1/3, -z+1/3'
'-x+y+2/3, y+1/3, z-1/6'
'x+2/3, x-y+1/3, z-1/6'
'-y+2/3, -x+1/3, z-1/6'
'-x+1/3, -y+2/3, -z+2/3'
'y+1/3, -x+y+2/3, -z+2/3'
'x-y+1/3, x+2/3, -z+2/3'
'-x+y+1/3, y+2/3, z+1/6'
'x+1/3, x-y+2/3, z+1/6'
'-y+1/3, -x+2/3, z+1/6'

loop_
_atom_site_label
_atom_site_type_symbol
_atom_site_fract_x
_atom_site_fract_y
_atom_site_fract_z
_atom_site_U_iso_or_equiv
_atom_site_adp_type
_atom_site_occupancy
_atom_site_symmetry_multiplicity
_atom_site_calc_flag
_atom_site_refinement_flags
Fe1 Fe 0.0000 0.0000 0.098303(8) 0.0809(4) Uani 1 3 d S
C1 C -0.2705(4) 0.0061(4) 0.06622(4) 0.1123(15) Uani 1 1 d .
H1 H -0.2210 0.0159 0.0604 0.168 Uiso 1 1 calc R
H2 H -0.3146 0.0403 0.0645 0.168 Uiso 1 1 calc R
H3 H -0.3193 -0.0725 0.0675 0.168 Uiso 1 1 calc R
C2 C -0.0751(3) 0.1541(4) 0.09427(3) 0.0845(11) Uani 1 1 d .
N1 N -0.0815(3) 0.0596(3) 0.09009(3) 0.0804(9) Uani 1 1 d .
C3 C -0.1441(3) 0.0162(3) 0.08133(4) 0.0844(11) Uani 1 1 d .
H4 H -0.1491 -0.0486 0.0785 0.101 Uiso 1 1 calc R
C4 C -0.2022(4) 0.0609(4) 0.07614(4) 0.0922(12) Uani 1 1 d .
C5 C -0.1953(4) 0.1562(4) 0.08067(4) 0.1010(14) Uani 1 1 d .
H5 H -0.2331 0.1891 0.0776 0.121 Uiso 1 1 calc R
C6 C -0.1326(4) 0.2020(4) 0.08975(4) 0.1009(14) Uani 1 1 d .
H6 H -0.1290 0.2652 0.0928 0.121 Uiso 1 1 calc R
N2 N 0.0433(3) 0.1357(3) 0.10685(3) 0.0867(10) Uani 1 1 d .
C7 C -0.0029(4) 0.1983(4) 0.10369(4) 0.0887(12) Uani 1 1 d .
C8 C 0.0184(4) 0.2946(4) 0.10915(4) 0.1075(15) Uani 1 1 d .
H7 H -0.0149 0.3358 0.1070 0.129 Uiso 1 1 calc R
C9 C 0.0893(5) 0.3286(5) 0.11780(5) 0.1176(17) Uani 1 1 d .
H8 H 0.1043 0.3933 0.1215 0.141 Uiso 1 1 calc R
C10 C 0.1379(5) 0.2673(4) 0.12105(4) 0.1062(14) Uani 1 1 d .
C11 C 0.1118(4) 0.1707(4) 0.11530(4) 0.1002(14) Uani 1 1 d .
H9 H 0.1437 0.1281 0.1174 0.120 Uiso 1 1 calc R
C12 C 0.2199(7) 0.3059(6) 0.13006(5) 0.157(2) Uani 1 1 d .
H10 H 0.2762 0.3842 0.1291 0.188 Uiso 1 1 calc R
H11 H 0.1813 0.2992 0.1367 0.188 Uiso 1 1 calc R
O1 O 0.2703(5) 0.2424(4) 0.13046(4) 0.1714(19) Uani 1 1 d .
C13 C 0.3766(8) 0.2846(8) 0.13509(7) 0.203(4) Uani 1 1 d .
H12 H 0.3779 0.3174 0.1420 0.244 Uiso 1 1 calc R
H13 H 0.4327 0.3431 0.1306 0.244 Uiso 1 1 calc R
C14 C 0.4042(8) 0.1937(9) 0.13648(9) 0.194(3) Uani 1 1 d .
H14 H 0.3869 0.1498 0.1300 0.233 Uiso 1 1 calc R
H15 H 0.4838 0.2261 0.1379 0.233 Uiso 1 1 calc R
O2 O 0.3438(6) 0.1272(6) 0.14466(5) 0.191(2) Uani 1 1 d .
C15 C 0.3465(9) 0.0256(9) 0.14688(9) 0.156(3) Uani 1 1 d .
C16 C 0.4073(9) -0.0025(11) 0.14142(10) 0.232(6) Uani 1 1 d .
H16 H 0.4541 0.0450 0.1361 0.278 Uiso 1 1 calc R
C17 C 0.4037(14) -0.1058(18) 0.14341(13) 0.249(9) Uani 1 1 d .
H17 H 0.4451 -0.1308 0.1396 0.298 Uiso 1 1 calc R
C18 C 0.3347(18) -0.1625(19) 0.15130(18) 0.291(13) Uani 1 1 d .
H18 H 0.3319 -0.2298 0.1529 0.349 Uiso 1 1 calc R
C19 C 0.2671(11) -0.1401(11) 0.15750(11) 0.231(5) Uani 1 1 d .
H19 H 0.2202 -0.1892 0.1627 0.277 Uiso 1 1 calc R
C20 C 0.2744(11) -0.0326(11) 0.15527(11) 0.185(4) Uani 1 1 d .
O3 O 0.2083(10) 0.0042(7) 0.15958(7) 0.260(4) Uani 1 1 d .
C21 C 0.1427(16) -0.0455(15) 0.16822(15) 0.307(8) Uani 1 1 d .
H20 H 0.1867 -0.0517 0.1740 0.368 Uiso 1 1 calc R
H21 H 0.0824 -0.1201 0.1664 0.368 Uiso 1 1 calc R
C22 C 0.1001(16) 0.0219(19) 0.17123(18) 0.382(13) Uani 1 1 d .
H22 H 0.0951 0.0198 0.1789 0.458 Uiso 1 1 calc R
H23 H 0.1546 0.0983 0.1693 0.458 Uiso 1 1 calc R
N3 N 0.0000 0.0000 0.16738(14) 0.218(6) Uani 1 3 d S
O4 O 0.051(4) 0.014(5) 0.1402(2) 0.39(3) Uani 0.33 1 d P
P1 P 0.0000 0.0000 0.05202(2) 0.1075(7) Uani 1 3 d S
F1 F -0.0949(2) -0.0934(2) 0.05951(2) 0.1317(10) Uani 1 1 d .
F2 F -0.0939(3) 0.0008(3) 0.04492(3) 0.1560(12) Uani 1 1 d .
P2 P 0.0000 0.0000 0.22481(2) 0.1344(10) Uani 1 3 d SD
F3 F 0.0498(11) 0.0060(19) 0.23628(8) 0.201(6) Uani 0.33 1 d PD
F4 F -0.0267(16) -0.002(2) 0.21298(7) 0.201(6) Uani 0.33 1 d PD
F5 F -0.094(2) 0.011(3) 0.22877(16) 0.282(14) Uani 0.33 1 d PD
F6 F 0.078(3) 0.1293(11) 0.22396(13) 0.220(7) Uani 0.33 1 d PD
F7 F 0.108(2) -0.010(4) 0.22104(15) 0.282(14) Uani 0.33 1 d PD
F8 F -0.066(3) -0.1276(9) 0.22513(13) 0.220(7) Uani 0.33 1 d PD

loop_
_atom_site_aniso_label
_atom_site_aniso_U_11
_atom_site_aniso_U_22
_atom_site_aniso_U_33
_atom_site_aniso_U_23
_atom_site_aniso_U_13
_atom_site_aniso_U_12
Fe1 0.0753(5) 0.0753(5) 0.0921(7) 0.000 0.000 0.0376(2)
C1 0.098(3) 0.128(4) 0.119(4) 0.000(3) -0.009(3) 0.062(3)
C2 0.077(3) 0.074(3) 0.101(3) 0.001(2) 0.009(2) 0.037(2)
N1 0.070(2) 0.076(2) 0.095(2) 0.0002(19) 0.0068(18) 0.0365(17)
C3 0.075(3) 0.078(3) 0.104(3) -0.001(2) 0.005(2) 0.041(2)
C4 0.079(3) 0.093(3) 0.108(3) 0.008(3) 0.007(2) 0.046(3)
C5 0.086(3) 0.089(3) 0.134(4) 0.016(3) 0.005(3) 0.048(3)
C6 0.098(3) 0.080(3) 0.133(4) 0.006(3) 0.010(3) 0.051(3)
N2 0.082(2) 0.079(2) 0.093(2) -0.0017(18) 0.0016(19) 0.0353(19)
C7 0.087(3) 0.077(3) 0.104(3) 0.001(2) 0.014(2) 0.042(2)
C8 0.109(4) 0.088(3) 0.127(4) -0.014(3) 0.005(3) 0.050(3)
C9 0.121(4) 0.099(4) 0.125(4) -0.024(3) 0.009(4) 0.049(3)
C10 0.110(4) 0.099(4) 0.096(3) -0.013(3) -0.004(3) 0.042(3)
C11 0.098(3) 0.090(3) 0.106(3) -0.012(3) -0.003(3) 0.041(3)
C12 0.196(7) 0.127(5) 0.141(5) -0.034(4) -0.036(5) 0.076(5)
O1 0.166(4) 0.144(4) 0.202(5) -0.062(3) -0.088(4) 0.075(3)
C13 0.197(9) 0.162(7) 0.203(8) -0.015(6) -0.050(7) 0.054(7)
C14 0.163(8) 0.191(10) 0.235(10) -0.018(8) -0.046(7) 0.092(7)
O2 0.214(6) 0.172(5) 0.193(5) -0.017(4) -0.009(5) 0.102(5)
C15 0.172(8) 0.162(8) 0.169(7) -0.066(6) -0.058(6) 0.111(7)
C16 0.201(10) 0.255(13) 0.303(14) -0.126(11) -0.130(10) 0.163(10)
C17 0.224(15) 0.31(2) 0.289(18) -0.150(16) -0.107(12) 0.187(15)
C18 0.30(3) 0.32(2) 0.37(3) -0.14(2) -0.129(19) 0.24(2)
C19 0.234(13) 0.170(10) 0.257(13) 0.039(9) -0.055(10) 0.076(9)
C20 0.190(9) 0.194(11) 0.172(9) -0.028(8) -0.023(7) 0.097(8)
O3 0.385(12) 0.229(8) 0.195(7) 0.028(6) 0.064(7) 0.174(8)
C21 0.32(2) 0.34(2) 0.254(15) 0.051(15) -0.061(15) 0.165(17)
C22 0.34(2) 0.42(3) 0.49(3) -0.10(2) -0.040(19) 0.27(2)
N3 0.211(9) 0.211(9) 0.232(15) 0.000 0.000 0.106(5)
O4 0.45(7) 0.52(7) 0.41(3) 0.28(5) 0.21(5) 0.40(7)
P1 0.1036(10) 0.1036(10) 0.1153(17) 0.000 0.000 0.0518(5)
F1 0.110(2) 0.114(2) 0.152(2) 0.0170(18) 0.0109(18) 0.0413(17)
F2 0.140(3) 0.179(3) 0.156(3) 0.011(2) -0.027(2) 0.085(2)
P2 0.1356(16) 0.1356(16) 0.132(3) 0.000 0.000 0.0678(8)
F3 0.184(14) 0.256(13) 0.170(6) 0.065(15) -0.021(8) 0.116(12)
F4 0.184(14) 0.256(13) 0.170(6) 0.065(15) -0.021(8) 0.116(12)
F5 0.35(3) 0.38(3) 0.30(3) 0.09(3) 0.12(2) 0.32(3)
F6 0.201(17) 0.129(11) 0.255(13) -0.012(11) -0.094(12) 0.025(10)
F7 0.35(3) 0.38(3) 0.30(3) 0.09(3) 0.12(2) 0.32(3)
F8 0.201(17) 0.129(11) 0.255(13) -0.012(11) -0.094(12) 0.025(10)

loop_
_atom_type_symbol
_atom_type_description
_atom_type_scat_dispersion_real
_atom_type_scat_dispersion_imag
_atom_type_scat_source
C C 0.0033 0.0016 'International Tables Vol C Tables 4.2.6.8 and 6.1.1.4'
H H 0.0000 0.0000 'International Tables Vol C Tables 4.2.6.8 and 6.1.1.4'
N N 0.0061 0.0033 'International Tables Vol C Tables 4.2.6.8 and 6.1.1.4'
O O 0.0106 0.0060 'International Tables Vol C Tables 4.2.6.8 and 6.1.1.4'
Fe Fe 0.3463 0.8444 'International Tables Vol C Tables 4.2.6.8 and 6.1.1.4'
P P 0.1023 0.0942 'International Tables Vol C Tables 4.2.6.8 and 6.1.1.4'
F F 0.0171 0.0103 'International Tables Vol C Tables 4.2.6.8 and 6.1.1.4'

loop_
_geom_angle_atom_site_label_1
_geom_angle_atom_site_label_2
_geom_angle_atom_site_label_3
_geom_angle
_geom_angle_site_symmetry_1
_geom_angle_site_symmetry_3
N2 Fe1 N2 93.17(14) . 3
N2 Fe1 N2 93.17(14) . 2
N2 Fe1 N2 93.17(14) 3 2
N2 Fe1 N1 174.11(14) . 2
N2 Fe1 N1 90.03(13) 3 2
N2 Fe1 N1 81.71(15) 2 2
N2 Fe1 N1 90.03(13) . 3
N2 Fe1 N1 81.71(15) 3 3
N2 Fe1 N1 174.11(14) 2 3
N1 Fe1 N1 95.34(13) 2 3
N2 Fe1 N1 81.71(15) . .
N2 Fe1 N1 174.11(14) 3 .
N2 Fe1 N1 90.03(13) 2 .
N1 Fe1 N1 95.34(13) 2 .
N1 Fe1 N1 95.34(13) 3 .
N1 C2 C6 121.3(4) . .
N1 C2 C7 114.3(4) . .
C6 C2 C7 124.4(4) . .
C3 N1 C2 117.4(4) . .
C3 N1 Fe1 127.9(3) . .
C2 N1 Fe1 114.6(3) . .
N1 C3 C4 124.9(4) . .
C5 C4 C3 116.3(4) . .
C5 C4 C1 122.6(4) . .
C3 C4 C1 121.1(4) . .
C6 C5 C4 120.2(4) . .
C5 C6 C2 119.9(4) . .
C11 N2 C7 118.1(4) . .
C11 N2 Fe1 126.6(3) . .
C7 N2 Fe1 115.2(3) . .
N2 C7 C8 121.2(5) . .
N2 C7 C2 114.0(4) . .
C8 C7 C2 124.8(5) . .
C9 C8 C7 119.3(5) . .
C10 C9 C8 120.4(5) . .
C9 C10 C11 117.4(5) . .
C9 C10 C12 121.2(5) . .
C11 C10 C12 121.4(6) . .
N2 C11 C10 123.6(5) . .
O1 C12 C10 109.6(5) . .
C12 O1 C13 120.7(7) . .
O1 C13 C14 110.7(7) . .
O2 C14 C13 109.2(10) . .
C14 O2 C15 119.8(9) . .
C16 C15 C20 128.0(12) . .
C16 C15 O2 121.8(13) . .
C20 C15 O2 110.3(10) . .
C15 C16 C17 120.5(14) . .
C18 C17 C16 112.2(18) . .
C17 C18 C19 132(2) . .
C18 C19 C20 114.3(15) . .
O3 C20 C15 120.3(13) . .
O3 C20 C19 125.7(15) . .
C15 C20 C19 113.3(13) . .
C20 O3 C21 122.1(13) . .
O3 C21 C22 106.2(18) . .
N3 C22 C21 119(2) . .
C22 N3 C22 107.9(14) . 3
C22 N3 C22 107.9(14) . 2
C22 N3 C22 107.9(14) 3 2
O4 O4 O4 60.00(2) 3 2
F2 P1 F2 91.1(2) 2 3
F2 P1 F2 91.1(2) 2 .
F2 P1 F2 91.1(2) 3 .
F2 P1 F1 90.17(17) 2 .
F2 P1 F1 178.5(2) 3 .
F2 P1 F1 89.67(17) . .
F2 P1 F1 89.67(17) 2 2
F2 P1 F1 90.17(17) 3 2
F2 P1 F1 178.5(2) . 2
F1 P1 F1 89.02(19) . 2
F2 P1 F1 178.5(2) 2 3
F2 P1 F1 89.67(17) 3 3
F2 P1 F1 90.17(17) . 3
F1 P1 F1 89.02(19) . 3
F1 P1 F1 89.02(19) 2 3
F5 P2 F5 109.1(8) . 3
F5 P2 F5 109.1(8) . 2
F5 P2 F5 109.1(8) 3 2
F5 P2 F8 140.1(9) . 2
F5 P2 F8 31.1(7) 3 2
F5 P2 F8 93.5(8) 2 2
F5 P2 F8 93.5(8) . .
F5 P2 F8 140.1(8) 3 .
F5 P2 F8 31.1(7) 2 .
F8 P2 F8 119.93(7) 2 .
F5 P2 F8 31.1(7) . 3
F5 P2 F8 93.5(8) 3 3
F5 P2 F8 140.1(9) 2 3
F8 P2 F8 119.93(9) 2 3
F8 P2 F8 119.93(7) . 3
F5 P2 F4 118.1(12) . 2
F5 P2 F4 113.9(13) 3 2
F5 P2 F4 96.7(8) 2 2
F8 P2 F4 90.2(8) 2 2
F8 P2 F4 80.7(11) . 2
F8 P2 F4 103.7(11) 3 2
F5 P2 F4 113.9(13) . 3
F5 P2 F4 96.7(8) 3 3
F5 P2 F4 118.1(12) 2 3
F8 P2 F4 80.7(11) 2 3
F8 P2 F4 103.7(11) . 3
F8 P2 F4 90.2(8) 3 3
F4 P2 F4 23.1(12) 2 3
F5 P2 F4 96.7(8) . .
F5 P2 F4 118.1(12) 3 .
F5 P2 F4 113.9(13) 2 .
F8 P2 F4 103.7(11) 2 .
F8 P2 F4 90.2(9) . .
F8 P2 F4 80.7(11) 3 .
F4 P2 F4 23.1(12) 2 .
F4 P2 F4 23.1(12) 3 .
F5 P2 F6 92.6(8) . .
F5 P2 F6 36.8(8) 3 .
F5 P2 F6 145.5(8) 2 .
F8 P2 F6 54.6(7) 2 .
F8 P2 F6 173.9(7) . .
F8 P2 F6 65.8(7) 3 .
F4 P2 F6 96.2(12) 2 .
F4 P2 F6 73.5(10) 3 .
F4 P2 F6 88.8(8) . .
F5 P2 F6 145.5(8) . 3
F5 P2 F6 92.6(8) 3 3
F5 P2 F6 36.8(8) 2 3
F8 P2 F6 65.8(7) 2 3
F8 P2 F6 54.6(7) . 3
F8 P2 F6 173.9(8) 3 3
F4 P2 F6 73.5(10) 2 3
F4 P2 F6 88.8(8) 3 3
F4 P2 F6 96.2(11) . 3
F6 P2 F6 119.54(15) . 3
F5 P2 F6 36.8(8) . 2
F5 P2 F6 145.5(8) 3 2
F5 P2 F6 92.6(8) 2 2
F8 P2 F6 173.9(7) 2 2
F8 P2 F6 65.8(7) . 2
F8 P2 F6 54.6(7) 3 2
F4 P2 F6 88.8(8) 2 2
F4 P2 F6 96.2(12) 3 2
F4 P2 F6 73.5(10) . 2
F6 P2 F6 119.54(15) . 2
F6 P2 F6 119.54(15) 3 2
F3 F3 F3 60.000(11) 3 2
F3 F3 F5 121.8(11) 3 3
F3 F3 F5 78.7(17) 2 3
F3 F3 P2 69.2(4) 3 .
F3 F3 P2 69.2(4) 2 .
F5 F3 P2 58.2(6) 3 .
F3 F3 F5 58.7(15) 3 2
F3 F3 F5 106.6(14) 2 2
F5 F3 F5 102.8(13) 3 2
P2 F3 F5 54.3(7) . 2
F3 F3 F8 124.0(5) 3 2
F3 F3 F8 102.5(15) 2 2
F5 F3 F8 28.1(8) 3 2
P2 F3 F8 55.3(6) . 2
F5 F3 F8 81.8(9) 2 2
F4 F4 F4 60.00(4) 2 3
F4 F4 P2 78.5(6) 2 .
F4 F4 P2 78.5(6) 3 .
F4 F4 F7 88(4) 2 3
F4 F4 F7 132(2) 3 3
P2 F4 F7 60.3(7) . 3
F4 F4 F7 121(3) 2 2
F4 F4 F7 72(3) 3 2
P2 F4 F7 58.4(7) . 2
F7 F4 F7 101.6(11) 3 2
F8 F5 F6 106(3) 3 2
F8 F5 F3 95.5(19) 3 2
F6 F5 F3 132.3(17) 2 2
F8 F5 P2 78.5(14) 3 .
F6 F5 P2 76.9(11) 2 .
F3 F5 P2 66.4(9) 2 .
F8 F5 F3 130(2) 3 3
F6 F5 F3 93.5(13) 2 3
F3 F5 F3 42.5(11) 2 3
P2 F5 F3 61.2(7) . 3
F8 F5 F7 18.7(13) 3 2
F6 F5 F7 103.7(19) 2 2
F3 F5 F7 83.9(11) 2 2
P2 F5 F7 60.3(8) . 2
F3 F5 F7 112.1(11) 3 2
F7 F6 F5 140(2) 2 3
F7 F6 F8 134.1(16) 2 2
F5 F6 F8 33.1(13) 3 2
F7 F6 P2 76.8(10) 2 .
F5 F6 P2 66.3(11) 3 .
F8 F6 P2 61.5(6) 2 .
F7 F6 F8 32.8(12) 2 3
F5 F6 F8 108.4(16) 3 3
F8 F6 F8 117.1(10) 2 3
P2 F6 F8 56.1(5) . 3
F6 F7 F8 116.9(19) 3 2
F6 F7 P2 68.6(10) 3 .
F8 F7 P2 65.7(8) 2 .
F6 F7 F4 83.1(14) 3 2
F8 F7 F4 102.5(14) 2 2
P2 F7 F4 54.6(7) . 2
F6 F7 F5 104.6(16) 3 3
F8 F7 F5 14.7(9) 2 3
P2 F7 F5 51.3(5) . 3
F4 F7 F5 93.5(10) 2 3
F6 F7 F4 99.9(17) 3 3
F8 F7 F4 85.1(11) 2 3
P2 F7 F4 53.0(6) . 3
F4 F7 F4 20.0(12) 2 3
F5 F7 F4 78.7(9) 3 3
F5 F8 F7 147(2) 2 3
F5 F8 F6 40.7(17) 2 3
F7 F8 F6 127.0(19) 3 3
F5 F8 P2 70.4(12) 2 .
F7 F8 P2 76.9(11) 3 .
F6 F8 P2 63.9(7) 3 .
F5 F8 F6 119.6(17) 2 2
F7 F8 F6 30.4(11) 3 2
F6 F8 F6 121.1(11) 3 2
P2 F8 F6 58.1(6) . 2
F5 F8 F3 56.4(16) 2 3
F7 F8 F3 100.4(15) 3 3
F6 F8 F3 88.7(10) 3 3
P2 F8 F3 58.5(6) . 3
F6 F8 F3 70.2(12) 2 3

loop_
_geom_bond_atom_site_label_1
_geom_bond_atom_site_label_2
_geom_bond_distance
_geom_bond_site_symmetry_2
Fe1 N2 1.970(3) .
Fe1 N2 1.970(3) 3
Fe1 N2 1.970(3) 2
Fe1 N1 1.977(3) 2
Fe1 N1 1.977(3) 3
Fe1 N1 1.977(3) .
C1 C4 1.514(6) .
C2 N1 1.363(5) .
C2 C6 1.378(6) .
C2 C7 1.466(6) .
N1 C3 1.339(5) .
C3 C4 1.389(6) .
C4 C5 1.387(6) .
C5 C6 1.376(6) .
N2 C11 1.338(5) .
N2 C7 1.360(5) .
C7 C8 1.387(6) .
C8 C9 1.375(7) .
C9 C10 1.374(7) .
C10 C11 1.392(6) .
C10 C12 1.494(8) .
C12 O1 1.361(7) .
O1 C13 1.401(9) .
C13 C14 1.487(11) .
C14 O2 1.350(10) .
O2 C15 1.444(10) .
C15 C16 1.282(12) .
C15 C20 1.392(12) .
C16 C17 1.42(2) .
C17 C18 1.32(2) .
C18 C19 1.360(18) .
C19 C20 1.459(14) .
C20 O3 1.355(12) .
O3 C21 1.357(17) .
C21 C22 1.37(2) .
C22 N3 1.344(19) .
N3 C22 1.34(2) 3
N3 C22 1.344(19) 2
O4 O4 1.08(7) 3
O4 O4 1.08(7) 2
P1 F2 1.574(3) 2
P1 F2 1.574(3) 3
P1 F2 1.574(3) .
P1 F1 1.600(3) .
P1 F1 1.600(3) 2
P1 F1 1.600(3) 3
P2 F5 1.462(11) .
P2 F5 1.462(12) 3
P2 F5 1.462(11) 2
P2 F8 1.521(12) 2
P2 F8 1.521(12) .
P2 F8 1.521(11) 3
P2 F4 1.525(8) 2
P2 F4 1.525(8) 3
P2 F4 1.525(8) .
P2 F6 1.555(11) .
P2 F6 1.555(11) 3
P2 F6 1.555(11) 2
F3 F3 1.120(19) 3
F3 F3 1.120(19) 2
F3 F5 1.42(2) 3
F3 F5 1.63(2) 2
F3 F8 1.69(2) 2
F4 F4 0.61(3) 2
F4 F4 0.61(3) 3
F4 F7 1.70(3) 3
F4 F7 1.78(3) 2
F5 F8 0.802(19) 3
F5 F6 0.96(2) 2
F5 F3 1.42(2) 2
F5 F3 1.63(2) 3
F5 F7 1.74(2) 2
F6 F7 0.947(19) 2
F6 F5 0.96(2) 3
F6 F8 1.410(17) 2
F6 F8 1.672(18) 3
F7 F6 0.947(19) 3
F7 F8 1.01(2) 2
F7 F4 1.70(3) 2
F7 F5 1.74(2) 3
F7 F4 1.78(3) 3
F8 F5 0.802(19) 2
F8 F7 1.01(2) 3
F8 F6 1.410(17) 3
F8 F6 1.672(18) 2
F8 F3 1.69(2) 3

loop_
_geom_torsion_atom_site_label_1
_geom_torsion_atom_site_label_2
_geom_torsion_atom_site_label_3
_geom_torsion_atom_site_label_4
_geom_torsion
_geom_torsion_site_symmetry_1
_geom_torsion_site_symmetry_4
C6 C2 N1 C3 1.2(6) . .
C7 C2 N1 C3 -178.5(3) . .
C6 C2 N1 Fe1 -176.5(3) . .
C7 C2 N1 Fe1 3.8(4) . .
N2 Fe1 N1 C3 179(39) . .
N2 Fe1 N1 C3 149.4(13) 3 .
N2 Fe1 N1 C3 -87.7(3) 2 .
N1 Fe1 N1 C3 -6.0(3) 2 .
N1 Fe1 N1 C3 89.9(3) 3 .
N2 Fe1 N1 C2 -3.5(3) . .
N2 Fe1 N1 C2 -33.2(15) 3 .
N2 Fe1 N1 C2 89.7(3) 2 .
N1 Fe1 N1 C2 171.3(3) 2 .
N1 Fe1 N1 C2 -92.8(3) 3 .
C2 N1 C3 C4 0.5(6) . .
Fe1 N1 C3 C4 177.8(3) . .
N1 C3 C4 C5 -1.4(6) . .
N1 C3 C4 C1 179.7(4) . .
C3 C4 C5 C6 0.6(7) . .
C1 C4 C5 C6 179.4(4) . .
C4 C5 C6 C2 1.0(7) . .
N1 C2 C6 C5 -2.0(7) . .
C7 C2 C6 C5 177.7(4) . .
N2 Fe1 N2 C11 -0.6(4) 3 .
N2 Fe1 N2 C11 92.7(3) 2 .
N1 Fe1 N2 C11 122.1(14) 2 .
N1 Fe1 N2 C11 -82.3(4) 3 .
N1 Fe1 N2 C11 -177.7(4) . .
N2 Fe1 N2 C7 180(40) 3 .
N2 Fe1 N2 C7 -87.0(4) 2 .
N1 Fe1 N2 C7 -57.6(15) 2 .
N1 Fe1 N2 C7 98.0(3) 3 .
N1 Fe1 N2 C7 2.6(3) . .
C11 N2 C7 C8 -1.2(6) . .
Fe1 N2 C7 C8 178.5(3) . .
C11 N2 C7 C2 179.0(4) . .
Fe1 N2 C7 C2 -1.2(4) . .
N1 C2 C7 N2 -1.7(5) . .
C6 C2 C7 N2 178.6(4) . .
N1 C2 C7 C8 178.6(4) . .
C6 C2 C7 C8 -1.1(7) . .
N2 C7 C8 C9 1.3(7) . .
C2 C7 C8 C9 -179.0(4) . .
C7 C8 C9 C10 -0.4(8) . .
C8 C9 C10 C11 -0.5(8) . .
C8 C9 C10 C12 176.7(5) . .
C7 N2 C11 C10 0.3(6) . .
Fe1 N2 C11 C10 -179.4(3) . .
C9 C10 C11 N2 0.5(7) . .
C12 C10 C11 N2 -176.6(5) . .
C9 C10 C12 O1 -169.3(6) . .
C11 C10 C12 O1 7.8(9) . .
C10 C12 O1 C13 155.2(6) . .
C12 O1 C13 C14 169.1(8) . .
O1 C13 C14 O2 -74.0(10) . .
C13 C14 O2 C15 173.3(7) . .
C14 O2 C15 C16 1.7(12) . .
C14 O2 C15 C20 -177.1(8) . .
C20 C15 C16 C17 1.9(16) . .
O2 C15 C16 C17 -176.6(10) . .
C15 C16 C17 C18 -1(2) . .
C16 C17 C18 C19 1(3) . .
C17 C18 C19 C20 -2(3) . .
C16 C15 C20 O3 -174.0(9) . .
O2 C15 C20 O3 4.7(12) . .
C16 C15 C20 C19 -2.5(14) . .
O2 C15 C20 C19 176.2(7) . .
C18 C19 C20 O3 173.2(12) . .
C18 C19 C20 C15 2.3(15) . .
C15 C20 O3 C21 -175.3(11) . .
C19 C20 O3 C21 14.4(18) . .
C20 O3 C21 C22 172.0(14) . .
O3 C21 C22 N3 93(2) . .
C21 C22 N3 C22 65(4) . 3
C21 C22 N3 C22 -178.5(19) . 2
F5 P2 F3 F3 43.5(17) . 3
F5 P2 F3 F3 154(2) 3 3
F5 P2 F3 F3 -65.8(18) 2 3
F8 P2 F3 F3 -172.3(19) 2 3
F8 P2 F3 F3 -50.1(18) . 3
F8 P2 F3 F3 72.1(18) 3 3
F4 P2 F3 F3 -125.4(15) 2 3
F4 P2 F3 F3 -168.7(14) 3 3
F4 P2 F3 F3 -150(5) . 3
F6 P2 F3 F3 136.0(18) . 3
F6 P2 F3 F3 -103.0(17) 3 3
F6 P2 F3 F3 14(2) 2 3
F5 P2 F3 F3 -21.1(17) . 2
F5 P2 F3 F3 89(2) 3 2
F5 P2 F3 F3 -130.4(18) 2 2
F8 P2 F3 F3 123(2) 2 2
F8 P2 F3 F3 -114.8(18) . 2
F8 P2 F3 F3 7.4(18) 3 2
F4 P2 F3 F3 170.0(15) 2 2
F4 P2 F3 F3 126.7(14) 3 2
F4 P2 F3 F3 145(5) . 2
F6 P2 F3 F3 71.3(18) . 2
F6 P2 F3 F3 -167.6(17) 3 2
F6 P2 F3 F3 -51(2) 2 2
F5 P2 F3 F5 -110.5(5) . 3
F5 P2 F3 F5 140.2(10) 2 3
F8 P2 F3 F5 33.6(9) 2 3
F8 P2 F3 F5 155.8(10) . 3
F8 P2 F3 F5 -82.0(9) 3 3
F4 P2 F3 F5 81(2) 2 3
F4 P2 F3 F5 37(2) 3 3
F4 P2 F3 F5 56(5) . 3
F6 P2 F3 F5 -18.1(10) . 3
F6 P2 F3 F5 103.0(10) 3 3
F6 P2 F3 F5 -140.6(10) 2 3
F5 P2 F3 F5 109.3(5) . 2
F5 P2 F3 F5 -140.2(10) 3 2
F8 P2 F3 F5 -106.5(10) 2 2
F8 P2 F3 F5 15.6(10) . 2
F8 P2 F3 F5 137.8(10) 3 2
F4 P2 F3 F5 -60(2) 2 2
F4 P2 F3 F5 -103(2) 3 2
F4 P2 F3 F5 -84(5) . 2
F6 P2 F3 F5 -158.2(9) . 2
F6 P2 F3 F5 -37.2(8) 3 2
F6 P2 F3 F5 79.3(10) 2 2
F5 P2 F3 F8 -144.2(8) . 2
F5 P2 F3 F8 -33.6(9) 3 2
F5 P2 F3 F8 106.5(10) 2 2
F8 P2 F3 F8 122.2(4) . 2
F8 P2 F3 F8 -115.6(2) 3 2
F4 P2 F3 F8 47(2) 2 2
F4 P2 F3 F8 4(2) 3 2
F4 P2 F3 F8 22(5) . 2
F6 P2 F3 F8 -51.7(8) . 2
F6 P2 F3 F8 69.3(7) 3 2
F6 P2 F3 F8 -174.2(7) 2 2
F5 P2 F4 F4 -159(4) . 2
F5 P2 F4 F4 86(4) 3 2
F5 P2 F4 F4 -44(4) 2 2
F8 P2 F4 F4 56(4) 2 2
F8 P2 F4 F4 -65(4) . 2
F8 P2 F4 F4 175(4) 3 2
F4 P2 F4 F4 61.37(16) 3 2
F6 P2 F4 F4 109(4) . 2
F6 P2 F4 F4 -11(4) 3 2
F6 P2 F4 F4 -130(4) 2 2
F5 P2 F4 F4 140(4) . 3
F5 P2 F4 F4 24(4) 3 3
F5 P2 F4 F4 -106(4) 2 3
F8 P2 F4 F4 -6(4) 2 3
F8 P2 F4 F4 -126(4) . 3
F8 P2 F4 F4 113(4) 3 3
F4 P2 F4 F4 -61.37(11) 2 3
F6 P2 F4 F4 47(4) . 3
F6 P2 F4 F4 -72(4) 3 3
F6 P2 F4 F4 169(4) 2 3
F5 P2 F4 F7 -64.9(10) . 3
F5 P2 F4 F7 179.3(9) 3 3
F5 P2 F4 F7 49.4(11) 2 3
F8 P2 F4 F7 149.6(7) 2 3
F8 P2 F4 F7 28.7(8) . 3
F8 P2 F4 F7 -91.6(8) 3 3
F4 P2 F4 F7 94(4) 2 3
F4 P2 F4 F7 155(4) 3 3
F6 P2 F4 F7 -157.4(8) . 3
F6 P2 F4 F7 83.1(8) 3 3
F6 P2 F4 F7 -36.0(7) 2 3
F5 P2 F4 F7 63.6(10) . 2
F5 P2 F4 F7 -52.2(12) 3 2
F5 P2 F4 F7 178.0(10) 2 2
F8 P2 F4 F7 -81.8(9) 2 2
F8 P2 F4 F7 157.2(8) . 2
F8 P2 F4 F7 36.9(8) 3 2
F4 P2 F4 F7 -138(4) 2 2
F4 P2 F4 F7 -76(4) 3 2
F6 P2 F4 F7 -28.8(9) . 2
F6 P2 F4 F7 -148.4(8) 3 2
F6 P2 F4 F7 92.5(9) 2 2
F5 P2 F5 F8 63(3) 3 3
F5 P2 F5 F8 -177.5(16) 2 3
F8 P2 F5 F8 61(2) 2 3
F8 P2 F5 F8 -150(2) . 3
F4 P2 F5 F8 -68.6(19) 2 3
F4 P2 F5 F8 -43(2) 3 3
F4 P2 F5 F8 -59(2) . 3
F6 P2 F5 F8 30(2) . 3
F6 P2 F5 F8 -170.5(14) 3 3
F6 P2 F5 F8 -110(3) 2 3
F5 P2 F5 F6 173.4(13) 3 2
F5 P2 F5 F6 -68(2) 2 2
F8 P2 F5 F6 171.4(12) 2 2
F8 P2 F5 F6 -40.0(18) . 2
F8 P2 F5 F6 110(3) 3 2
F4 P2 F5 F6 41.3(19) 2 2
F4 P2 F5 F6 66.6(15) 3 2
F4 P2 F5 F6 51(2) . 2
F6 P2 F5 F6 139.7(18) . 2
F6 P2 F5 F6 -61(2) 3 2
F5 P2 F5 F3 -37.7(15) 3 2
F5 P2 F5 F3 81.3(9) 2 2
F8 P2 F5 F3 -39.7(17) 2 2
F8 P2 F5 F3 108.9(10) . 2
F8 P2 F5 F3 -101.2(19) 3 2
F4 P2 F5 F3 -169.8(9) 2 2
F4 P2 F5 F3 -144.5(12) 3 2
F4 P2 F5 F3 -160.5(12) . 2
F6 P2 F5 F3 -71.4(10) . 2
F6 P2 F5 F3 88.2(16) 3 2
F6 P2 F5 F3 148.9(19) 2 2
F5 P2 F5 F3 -85.1(9) 3 3
F5 P2 F5 F3 33.9(14) 2 3
F8 P2 F5 F3 -87.1(13) 2 3
F8 P2 F5 F3 61.5(9) . 3
F8 P2 F5 F3 -149(2) 3 3
F4 P2 F5 F3 142.8(11) 2 3
F4 P2 F5 F3 168.2(8) 3 3
F4 P2 F5 F3 152.1(11) . 3
F6 P2 F5 F3 -118.8(9) . 3
F6 P2 F5 F3 40.9(18) 3 3
F6 P2 F5 F3 101.5(14) 2 3
F5 P2 F5 F7 58.9(17) 3 2
F5 P2 F5 F7 177.9(8) 2 2
F8 P2 F5 F7 56.9(18) 2 2
F8 P2 F5 F7 -154.5(10) . 2
F8 P2 F5 F7 -4.6(17) 3 2
F4 P2 F5 F7 -73.2(10) 2 2
F4 P2 F5 F7 -47.8(14) 3 2
F4 P2 F5 F7 -63.9(13) . 2
F6 P2 F5 F7 25.2(10) . 2
F6 P2 F5 F7 -175.1(14) 3 2
F6 P2 F5 F7 -114.5(19) 2 2
F5 P2 F6 F7 -44.3(19) . 2
F5 P2 F6 F7 -163(2) 3 2
F5 P2 F6 F7 -174.3(17) 2 2
F8 P2 F6 F7 160(2) 2 2
F8 P2 F6 F7 133(6) . 2
F8 P2 F6 F7 -28.0(15) 3 2
F4 P2 F6 F7 74.3(18) 2 2
F4 P2 F6 F7 69.9(15) 3 2
F4 P2 F6 F7 52(2) . 2
F6 P2 F6 F7 148.8(13) 3 2
F6 P2 F6 F7 -18(2) 2 2
F5 P2 F6 F5 119(2) . 3
F5 P2 F6 F5 -11(2) 2 3
F8 P2 F6 F5 -36.6(14) 2 3
F8 P2 F6 F5 -64(6) . 3
F8 P2 F6 F5 135(2) 3 3
F4 P2 F6 F5 -122.4(15) 2 3
F4 P2 F6 F5 -126.8(19) 3 3
F4 P2 F6 F5 -144.4(18) . 3
F6 P2 F6 F5 -48(2) 3 3
F6 P2 F6 F5 145.5(13) 2 3
F5 P2 F6 F8 155.6(13) . 2
F5 P2 F6 F8 36.6(14) 3 2
F5 P2 F6 F8 26(2) 2 2
F8 P2 F6 F8 -27(6) . 2
F8 P2 F6 F8 171.9(18) 3 2
F4 P2 F6 F8 -85.8(10) 2 2
F4 P2 F6 F8 -90.2(17) 3 2
F4 P2 F6 F8 -107.8(12) . 2
F6 P2 F6 F8 -11.4(19) 3 2
F6 P2 F6 F8 -178(35) 2 2
F5 P2 F6 F8 -16.3(12) . 3
F5 P2 F6 F8 -135(2) 3 3
F5 P2 F6 F8 -146.4(15) 2 3
F8 P2 F6 F8 -171.9(18) 2 3
F8 P2 F6 F8 161(33) . 3
F4 P2 F6 F8 102.2(14) 2 3
F4 P2 F6 F8 97.9(9) 3 3
F4 P2 F6 F8 80.3(11) . 3
F6 P2 F6 F8 176.7(8) 3 3
F6 P2 F6 F8 10.1(17) 2 3
F5 P2 F7 F6 94(15) . 3
F5 P2 F7 F6 131(2) 3 3
F5 P2 F7 F6 10.5(15) 2 3
F8 P2 F7 F6 135(2) 2 3
F8 P2 F7 F6 -16.1(18) . 3
F8 P2 F7 F6 -171.2(14) 3 3
F4 P2 F7 F6 -97.0(15) 2 3
F4 P2 F7 F6 -121.8(19) 3 3
F4 P2 F7 F6 -106(2) . 3
F6 P2 F7 F6 165(2) . 3
F6 P2 F7 F6 -53.6(18) 2 3
F5 P2 F7 F8 -41(15) . 2
F5 P2 F7 F8 -3.9(15) 3 2
F5 P2 F7 F8 -124.7(18) 2 2
F8 P2 F7 F8 -151.3(18) . 2
F8 P2 F7 F8 53.6(19) 3 2
F4 P2 F7 F8 127.8(17) 2 2
F4 P2 F7 F8 103.0(13) 3 2
F4 P2 F7 F8 118.3(18) . 2
F6 P2 F7 F8 29.3(16) . 2
F6 P2 F7 F8 -135(2) 3 2
F6 P2 F7 F8 171.2(13) 2 2
F5 P2 F7 F4 -169(15) . 2
F5 P2 F7 F4 -131.7(16) 3 2
F5 P2 F7 F4 107.5(11) 2 2
F8 P2 F7 F4 -127.8(17) 2 2
F8 P2 F7 F4 80.9(12) . 2
F8 P2 F7 F4 -74.2(16) 3 2
F4 P2 F7 F4 -24.8(14) 3 2
F4 P2 F7 F4 -9.5(16) . 2
F6 P2 F7 F4 -98.5(12) . 2
F6 P2 F7 F4 97.0(15) 3 2
F6 P2 F7 F4 43.4(17) 2 2
F5 P2 F7 F5 -38(15) . 3
F5 P2 F7 F5 -120.8(17) 2 3
F8 P2 F7 F5 3.9(15) 2 3
F8 P2 F7 F5 -147.5(11) . 3
F8 P2 F7 F5 57(2) 3 3
F4 P2 F7 F5 131.7(15) 2 3
F4 P2 F7 F5 106.8(11) 3 3
F4 P2 F7 F5 122.2(13) . 3
F6 P2 F7 F5 33.2(11) . 3
F6 P2 F7 F5 -131(2) 3 3
F6 P2 F7 F5 175.0(14) 2 3
F5 P2 F7 F4 -144(15) . 3
F5 P2 F7 F4 -106.8(11) 3 3
F5 P2 F7 F4 132.3(15) 2 3
F8 P2 F7 F4 -103.0(13) 2 3
F8 P2 F7 F4 105.7(12) . 3
F8 P2 F7 F4 -49(2) 3 3
F4 P2 F7 F4 24.8(14) 2 3
F4 P2 F7 F4 15.3(15) . 3
F6 P2 F7 F4 -73.7(11) . 3
F6 P2 F7 F4 121.8(19) 3 3
F6 P2 F7 F4 68.2(14) 2 3
F5 P2 F8 F5 -122(3) . 2
F5 P2 F8 F5 4(2) 3 2
F8 P2 F8 F5 35(3) 2 2
F8 P2 F8 F5 -139.4(17) 3 2
F4 P2 F8 F5 120(2) 2 2
F4 P2 F8 F5 122.3(18) 3 2
F4 P2 F8 F5 141(2) . 2
F6 P2 F8 F5 61(7) . 2
F6 P2 F8 F5 43.8(19) 3 2
F6 P2 F8 F5 -147(2) 2 2
F5 P2 F8 F7 51.0(17) . 3
F5 P2 F8 F7 176.7(13) 3 3
F5 P2 F8 F7 173(3) 2 3
F8 P2 F8 F7 -151.7(12) 2 3
F8 P2 F8 F7 34(2) 3 3
F4 P2 F8 F7 -66.9(13) 2 3
F4 P2 F8 F7 -64.7(17) 3 3
F4 P2 F8 F7 -45.8(17) . 3
F6 P2 F8 F7 -126(6) . 3
F6 P2 F8 F7 -143(2) 3 3
F6 P2 F8 F7 26.0(13) 2 3
F5 P2 F8 F6 -165.8(13) . 3
F5 P2 F8 F6 -40(2) 3 3
F5 P2 F8 F6 -43.8(19) 2 3
F8 P2 F8 F6 -8.5(19) 2 3
F8 P2 F8 F6 176.8(8) 3 3
F4 P2 F8 F6 76.3(16) 2 3
F4 P2 F8 F6 78.5(10) 3 3
F4 P2 F8 F6 97.4(12) . 3
F6 P2 F8 F6 17(6) . 3
F6 P2 F8 F6 169.2(18) 2 3
F5 P2 F8 F6 25.0(12) . 2
F5 P2 F8 F6 150.7(13) 3 2
F5 P2 F8 F6 147(2) 2 2
F8 P2 F8 F6 -178(35) 2 2
F8 P2 F8 F6 7.6(17) 3 2
F4 P2 F8 F6 -92.9(9) 2 2
F4 P2 F8 F6 -90.7(15) 3 2
F4 P2 F8 F6 -71.7(11) . 2
F6 P2 F8 F6 -152(6) . 2
F6 P2 F8 F6 -169.2(18) 3 2
F5 P2 F8 F3 -60.1(12) . 3
F5 P2 F8 F3 65.6(17) 3 3
F5 P2 F8 F3 61.9(18) 2 3
F8 P2 F8 F3 97.2(15) 2 3
F8 P2 F8 F3 -77.5(11) 3 3
F4 P2 F8 F3 -178.0(12) 2 3
F4 P2 F8 F3 -175.8(10) 3 3
F4 P2 F8 F3 -156.9(11) . 3
F6 P2 F8 F3 123(6) . 3
F6 P2 F8 F3 105.7(10) 3 3
F6 P2 F8 F3 -85.1(13) 2 3
